data_1572105
loop_
_publ_author_name
'Jenek, Niko A.'
'Helbig, Andreas'
'Boyt, Stuart M.'
'Kaur, Mandeep'
'Sanderson, Hugh J.'
'Reeksting, Shaun B.'
'Kociok-K&#xf6;hn, Gabriele'
'Helten, Holger'
'Hintermair, Ulrich'

_publ_section_title
;
 Understanding and tuning the electronic structure of pentalenides.
;
_journal_issue 32
_journal_name_full 'Chemical science'
_journal_page_first 12765
_journal_page_last 12779
_journal_paper_doi 10.1039/d3sc04622b
_journal_volume 15
_journal_year 2024
_chemical_formula_moiety 'C30 H26'
_chemical_formula_sum 'C30 H26'
_chemical_formula_weight 386.51
_space_group_crystal_system monoclinic
_space_group_IT_number 15
_space_group_name_Hall '-I 2ya'
_space_group_name_H-M_alt 'I 1 2/a 1'
_atom_sites_solution_hydrogens geom
_atom_sites_solution_primary dual
_audit_creation_method SHELXL-2018/3
_audit_update_record
;
2023-07-12 deposited with the CCDC.	2024-07-02 downloaded from the CCDC.
;
_cell_angle_alpha 90
_cell_angle_beta 109.168(2)
_cell_angle_gamma 90
_cell_formula_units_Z 8
_cell_length_a 24.0658(4)
_cell_length_b 5.97950(10)
_cell_length_c 30.3634(4)
_cell_measurement_reflns_used 13181
_cell_measurement_temperature 150(2)
_cell_measurement_theta_max 72.7950
_cell_measurement_theta_min 5.7050
_cell_volume 4127.10(12)
_computing_cell_refinement 'CrysAlisPro 1.171.42.49 (Rigaku OD, 2022)'
_computing_data_collection 'CrysAlisPro 1.171.42.49 (Rigaku OD, 2022)'
_computing_data_reduction 'CrysAlisPro 1.171.42.49 (Rigaku OD, 2022)'
_computing_molecular_graphics 'ORTEP3 for Windows - Farrugia, L. J. J. Appl. Crystallogr. 1997, 30, 565'
_computing_publication_material
;
 'WinGX publication routines, Farrugia, 
 L. J., J. Appl. Crystallogr., 1999, 32, 837-838
;
_computing_structure_refinement
;
 SHELXL-2018/3 (Sheldrick, 2018)
 Sheldrick GM (2008) Acta Crystallogr A64:112--122 and 
 C. B. H\"ubschle, G. M. Sheldrick and B. Dittrich
 ShelXle: a Qt graphical user interface for SHELXL
 J. Appl. Cryst., 44, (2011) 1281-1284.
;
_computing_structure_solution 'SHELXT 2014/5 (Sheldrick, 2014)'
_diffrn_ambient_environment N~2~
_diffrn_ambient_temperature 150.00(10)
_diffrn_detector 'CCD plate'
_diffrn_detector_area_resol_mean 8.1150
_diffrn_detector_type EosS2
_diffrn_measured_fraction_theta_full 1.000
_diffrn_measured_fraction_theta_max 0.995
_diffrn_measurement_device 'four-circle diffractometer'
_diffrn_measurement_device_type 'SuperNova, Dual, Cu at home/near, EosS2'
_diffrn_measurement_method '\w scans'
_diffrn_radiation_monochromator mirror
_diffrn_radiation_probe x-ray
_diffrn_radiation_type 'Cu K\a'
_diffrn_radiation_wavelength 1.54184
_diffrn_reflns_av_R_equivalents 0.0479
_diffrn_reflns_av_unetI/netI 0.0221
_diffrn_reflns_Laue_measured_fraction_full 1.000
_diffrn_reflns_Laue_measured_fraction_max 0.995
_diffrn_reflns_limit_h_max 29
_diffrn_reflns_limit_h_min -29
_diffrn_reflns_limit_k_max 5
_diffrn_reflns_limit_k_min -7
_diffrn_reflns_limit_l_max 37
_diffrn_reflns_limit_l_min -37
_diffrn_reflns_number 40218
_diffrn_reflns_point_group_measured_fraction_full 1.000
_diffrn_reflns_point_group_measured_fraction_max 0.995
_diffrn_reflns_theta_full 67.684
_diffrn_reflns_theta_max 73.028
_diffrn_reflns_theta_min 3.889
_diffrn_source 'micro-focus sealed X-ray tube'
_diffrn_source_type 'SuperNova (Cu) X-ray Source'
_exptl_absorpt_coefficient_mu 0.526
_exptl_absorpt_correction_T_max 1.00000
_exptl_absorpt_correction_T_min 0.74502
_exptl_absorpt_correction_type multi-scan
_exptl_absorpt_process_details
;
CrysAlisPro 1.171.42.49 (Rigaku Oxford Diffraction, 2022)
Empirical absorption correction using spherical harmonics,
implemented in SCALE3 ABSPACK scaling algorithm.
;
_exptl_crystal_colour orange
_exptl_crystal_density_diffrn 1.244
_exptl_crystal_description plate
_exptl_crystal_F_000 1648
_exptl_crystal_size_max 0.400
_exptl_crystal_size_mid 0.120
_exptl_crystal_size_min 0.050
_refine_diff_density_max 0.212
_refine_diff_density_min -0.202
_refine_diff_density_rms 0.038
_refine_ls_extinction_method none
_refine_ls_goodness_of_fit_ref 1.088
_refine_ls_hydrogen_treatment constr
_refine_ls_matrix_type full
_refine_ls_number_parameters 271
_refine_ls_number_reflns 4115
_refine_ls_number_restraints 0
_refine_ls_restrained_S_all 1.088
_refine_ls_R_factor_all 0.0484
_refine_ls_R_factor_gt 0.0414
_refine_ls_shift/su_max 0.000
_refine_ls_shift/su_mean 0.000
_refine_ls_structure_factor_coef Fsqd
_refine_ls_weighting_details 'w=1/[\s^2^(Fo^2^)+(0.0343P)^2^+3.4585P] where P=(Fo^2^+2Fc^2^)/3'
_refine_ls_weighting_scheme calc
_refine_ls_wR_factor_gt 0.0911
_refine_ls_wR_factor_ref 0.0946
_reflns_Friedel_coverage 0.000
_reflns_number_gt 3639
_reflns_number_total 4115
_reflns_threshold_expression 'I > 2\s(I)'
_cod_data_source_file d3sc04622b2.cif
_cod_data_source_block s22uh17
_cod_depositor_comments 'Adding full bibliography for 1572104--1572108.cif.'
_cod_original_sg_symbol_H-M 'I 2/a'
_cod_database_code 1572105
_shelx_shelxl_version_number 2018/3
_shelx_space_group_comment
;
The symmetry employed for this shelxl refinement is uniquely defined
by the following loop, which should always be used as a source of
symmetry information in preference to the above space-group names.
They are only intended as comments.
;
_shelx_estimated_absorpt_t_min 0.817
_shelx_estimated_absorpt_t_max 0.974
_oxdiff_exptl_absorpt_empirical_full_min 0.697
_oxdiff_exptl_absorpt_empirical_full_max 1.386
_oxdiff_exptl_absorpt_empirical_details
;
Empirical correction (ABSPACK) includes:
- Absorption correction using spherical harmonics
- Frame scaling
;

loop_
_space_group_symop_operation_xyz
'x, y, z'
'-x+1/2, y, -z'
'x+1/2, y+1/2, z+1/2'
'-x+1, y+1/2, -z+1/2'
'-x, -y, -z'
'x-1/2, -y, z'
'-x+1/2, -y+1/2, -z+1/2'
'x, -y+1/2, z+1/2'

loop_
_atom_site_label
_atom_site_type_symbol
_atom_site_fract_x
_atom_site_fract_y
_atom_site_fract_z
_atom_site_U_iso_or_equiv
_atom_site_adp_type
_atom_site_occupancy
_atom_site_site_symmetry_order
_atom_site_calc_flag
_atom_site_refinement_flags_posn
_atom_site_refinement_flags_adp
_atom_site_refinement_flags_occupancy
_atom_site_disorder_assembly
_atom_site_disorder_group
C1 C 0.74218(5) 0.5486(2) 0.38147(4) 0.0181(3) Uani 1 1 d . . . . .
C2 C 0.77295(5) 0.6175(2) 0.35378(4) 0.0190(3) Uani 1 1 d . . . . .
C3 C 0.83161(6) 0.5524(2) 0.35082(5) 0.0236(3) Uani 1 1 d . . . . .
H3A H 0.826576 0.482553 0.320191 0.028 Uiso 1 1 calc R U . . .
H3B H 0.850665 0.442282 0.375501 0.028 Uiso 1 1 calc R U . . .
C4 C 0.87022(6) 0.7615(2) 0.35689(5) 0.0255(3) Uani 1 1 d . . . . .
H4A H 0.877893 0.823490 0.388569 0.031 Uiso 1 1 calc R U . . .
H4B H 0.908475 0.720730 0.353479 0.031 Uiso 1 1 calc R U . . .
C5 C 0.83992(6) 0.9378(2) 0.32061(5) 0.0254(3) Uani 1 1 d . . . . .
H5A H 0.834223 0.878089 0.289023 0.030 Uiso 1 1 calc R U . . .
H5B H 0.865374 1.071734 0.325139 0.030 Uiso 1 1 calc R U . . .
C6 C 0.78038(6) 1.0045(2) 0.32434(5) 0.0242(3) Uani 1 1 d . . . . .
H6A H 0.760636 1.109935 0.298865 0.029 Uiso 1 1 calc R U . . .
H6B H 0.786582 1.082523 0.354342 0.029 Uiso 1 1 calc R U . . .
C7 C 0.74062(5) 0.8013(2) 0.32143(4) 0.0197(3) Uani 1 1 d . . . . .
H7 H 0.727966 0.742868 0.288764 0.024 Uiso 1 1 calc R U . . .
C8 C 0.68417(5) 0.8501(2) 0.33488(4) 0.0184(3) Uani 1 1 d . . . . .
H8 H 0.690065 0.996504 0.351707 0.022 Uiso 1 1 calc R U . . .
C9 C 0.62993(5) 0.8704(2) 0.29202(4) 0.0189(3) Uani 1 1 d . . . . .
C10 C 0.62055(6) 1.0702(2) 0.26687(5) 0.0260(3) Uani 1 1 d . . . . .
H10 H 0.646492 1.192761 0.278028 0.031 Uiso 1 1 calc R U . . .
C11 C 0.57367(6) 1.0914(3) 0.22572(5) 0.0302(3) Uani 1 1 d . . . . .
H11 H 0.567936 1.227588 0.208710 0.036 Uiso 1 1 calc R U . . .
C12 C 0.53531(6) 0.9152(3) 0.20936(5) 0.0297(3) Uani 1 1 d . . . . .
H12 H 0.503291 0.930069 0.181134 0.036 Uiso 1 1 calc R U . . .
C13 C 0.54365(6) 0.7174(3) 0.23420(5) 0.0268(3) Uani 1 1 d . . . . .
H13 H 0.517170 0.596307 0.223140 0.032 Uiso 1 1 calc R U . . .
C14 C 0.59088(6) 0.6952(2) 0.27547(4) 0.0224(3) Uani 1 1 d . . . . .
H14 H 0.596359 0.558802 0.292401 0.027 Uiso 1 1 calc R U . . .
C15 C 0.68625(5) 0.6683(2) 0.36977(4) 0.0177(3) Uani 1 1 d . . . . .
C16 C 0.65463(5) 0.5827(2) 0.39594(4) 0.0180(3) Uani 1 1 d . . . . .
C17 C 0.59644(5) 0.6484(2) 0.39766(4) 0.0180(3) Uani 1 1 d . . . . .
C18 C 0.57142(6) 0.8556(2) 0.38095(4) 0.0221(3) Uani 1 1 d . . . . .
H18 H 0.592172 0.956927 0.367918 0.027 Uiso 1 1 calc R U . . .
C19 C 0.51669(6) 0.9153(2) 0.38315(5) 0.0248(3) Uani 1 1 d . . . . .
H19 H 0.500241 1.056403 0.371439 0.030 Uiso 1 1 calc R U . . .
C20 C 0.48580(6) 0.7708(3) 0.40230(5) 0.0261(3) Uani 1 1 d . . . . .
H20 H 0.448367 0.812238 0.403815 0.031 Uiso 1 1 calc R U . . .
C21 C 0.51009(6) 0.5654(3) 0.41918(5) 0.0251(3) Uani 1 1 d . . . . .
H21 H 0.489254 0.465624 0.432456 0.030 Uiso 1 1 calc R U . . .
C22 C 0.56469(6) 0.5041(2) 0.41684(4) 0.0211(3) Uani 1 1 d . . . . .
H22 H 0.580740 0.362336 0.428429 0.025 Uiso 1 1 calc R U . . .
C23 C 0.69123(6) 0.4063(2) 0.42526(4) 0.0200(3) Uani 1 1 d . . . . .
H23 H 0.679602 0.317711 0.446701 0.024 Uiso 1 1 calc R U . . .
C24 C 0.74391(6) 0.3858(2) 0.41783(4) 0.0190(3) Uani 1 1 d . . . . .
C25 C 0.79212(6) 0.2352(2) 0.44326(4) 0.0195(3) Uani 1 1 d . . . . .
C26 C 0.77952(6) 0.0218(2) 0.45637(4) 0.0220(3) Uani 1 1 d . . . . .
H26 H 0.739811 -0.026984 0.447731 0.026 Uiso 1 1 calc R U . . .
C27 C 0.82426(7) -0.1193(2) 0.48181(5) 0.0276(3) Uani 1 1 d . . . . .
H27 H 0.814882 -0.262466 0.490963 0.033 Uiso 1 1 calc R U . . .
C28 C 0.88246(7) -0.0532(3) 0.49397(5) 0.0294(3) Uani 1 1 d . . . . .
H28 H 0.913036 -0.151379 0.510957 0.035 Uiso 1 1 calc R U . . .
C29 C 0.89577(6) 0.1572(3) 0.48116(5) 0.0273(3) Uani 1 1 d . . . . .
H29 H 0.935654 0.203269 0.489335 0.033 Uiso 1 1 calc R U . . .
C30 C 0.85117(6) 0.3011(2) 0.45646(4) 0.0226(3) Uani 1 1 d . . . . .
H30 H 0.860825 0.446130 0.448417 0.027 Uiso 1 1 calc R U . . .

loop_
_atom_site_aniso_label
_atom_site_aniso_U_11
_atom_site_aniso_U_22
_atom_site_aniso_U_33
_atom_site_aniso_U_23
_atom_site_aniso_U_13
_atom_site_aniso_U_12
C1 0.0184(6) 0.0156(6) 0.0193(6) -0.0016(5) 0.0046(5) 0.0000(5)
C2 0.0196(6) 0.0161(6) 0.0205(6) -0.0016(5) 0.0057(5) -0.0017(5)
C3 0.0223(6) 0.0235(7) 0.0279(7) 0.0009(6) 0.0121(5) 0.0012(6)
C4 0.0202(6) 0.0290(8) 0.0290(7) -0.0030(6) 0.0104(5) -0.0037(6)
C5 0.0260(7) 0.0248(7) 0.0288(7) -0.0008(6) 0.0137(6) -0.0067(6)
C6 0.0263(7) 0.0197(7) 0.0292(7) 0.0032(6) 0.0127(6) -0.0021(6)
C7 0.0196(6) 0.0201(7) 0.0198(6) -0.0006(5) 0.0068(5) -0.0014(5)
C8 0.0198(6) 0.0162(6) 0.0194(6) 0.0009(5) 0.0067(5) -0.0004(5)
C9 0.0193(6) 0.0204(7) 0.0191(6) 0.0025(5) 0.0093(5) 0.0036(5)
C10 0.0261(7) 0.0224(7) 0.0306(7) 0.0063(6) 0.0110(6) 0.0018(6)
C11 0.0306(7) 0.0331(8) 0.0285(7) 0.0140(6) 0.0120(6) 0.0108(7)
C12 0.0238(7) 0.0455(9) 0.0191(6) 0.0049(6) 0.0061(5) 0.0103(7)
C13 0.0245(7) 0.0352(8) 0.0210(6) -0.0034(6) 0.0078(5) -0.0001(6)
C14 0.0242(6) 0.0218(7) 0.0221(6) 0.0023(5) 0.0088(5) 0.0020(5)
C15 0.0180(6) 0.0166(6) 0.0172(6) -0.0003(5) 0.0041(5) 0.0008(5)
C16 0.0193(6) 0.0175(6) 0.0162(6) -0.0008(5) 0.0046(5) -0.0002(5)
C17 0.0178(6) 0.0210(7) 0.0142(5) -0.0018(5) 0.0038(4) -0.0004(5)
C18 0.0228(6) 0.0245(7) 0.0200(6) 0.0016(5) 0.0082(5) 0.0009(6)
C19 0.0230(6) 0.0264(7) 0.0230(6) 0.0008(6) 0.0051(5) 0.0049(6)
C20 0.0173(6) 0.0368(8) 0.0237(6) -0.0032(6) 0.0062(5) 0.0019(6)
C21 0.0211(6) 0.0312(8) 0.0232(6) -0.0017(6) 0.0074(5) -0.0072(6)
C22 0.0217(6) 0.0211(7) 0.0193(6) -0.0003(5) 0.0049(5) -0.0021(5)
C23 0.0224(6) 0.0203(7) 0.0173(6) 0.0022(5) 0.0063(5) 0.0008(5)
C24 0.0217(6) 0.0165(6) 0.0179(6) 0.0003(5) 0.0053(5) 0.0005(5)
C25 0.0232(6) 0.0203(6) 0.0150(5) -0.0012(5) 0.0061(5) 0.0038(5)
C26 0.0278(7) 0.0202(7) 0.0183(6) -0.0002(5) 0.0077(5) 0.0016(6)
C27 0.0413(8) 0.0204(7) 0.0218(6) 0.0037(6) 0.0113(6) 0.0073(6)
C28 0.0338(8) 0.0315(8) 0.0206(6) 0.0038(6) 0.0058(6) 0.0159(7)
C29 0.0226(7) 0.0358(8) 0.0210(6) -0.0024(6) 0.0039(5) 0.0062(6)
C30 0.0242(6) 0.0216(7) 0.0213(6) -0.0008(5) 0.0064(5) 0.0023(6)

loop_
_atom_type_symbol
_atom_type_description
_atom_type_scat_dispersion_real
_atom_type_scat_dispersion_imag
_atom_type_scat_source
C C 0.0181 0.0091 'International Tables Vol C Tables 4.2.6.8 and 6.1.1.4'
H H 0.0000 0.0000 'International Tables Vol C Tables 4.2.6.8 and 6.1.1.4'

loop_
_geom_angle_atom_site_label_1
_geom_angle_atom_site_label_2
_geom_angle_atom_site_label_3
_geom_angle
_geom_angle_site_symmetry_1
_geom_angle_site_symmetry_3
_geom_angle_publ_flag
C2 C1 C15 110.35(11) . . ?
C2 C1 C24 141.78(12) . . ?
C15 C1 C24 107.75(11) . . ?
C1 C2 C3 132.65(12) . . ?
C1 C2 C7 110.83(11) . . ?
C3 C2 C7 116.48(11) . . ?
C2 C3 C4 109.13(11) . . ?
C2 C3 H3A 109.9 . . ?
C4 C3 H3A 109.9 . . ?
C2 C3 H3B 109.9 . . ?
C4 C3 H3B 109.9 . . ?
H3A C3 H3B 108.3 . . ?
C5 C4 C3 110.46(11) . . ?
C5 C4 H4A 109.6 . . ?
C3 C4 H4A 109.6 . . ?
C5 C4 H4B 109.6 . . ?
C3 C4 H4B 109.6 . . ?
H4A C4 H4B 108.1 . . ?
C4 C5 C6 111.38(11) . . ?
C4 C5 H5A 109.4 . . ?
C6 C5 H5A 109.4 . . ?
C4 C5 H5B 109.4 . . ?
C6 C5 H5B 109.4 . . ?
H5A C5 H5B 108.0 . . ?
C5 C6 C7 111.85(11) . . ?
C5 C6 H6A 109.2 . . ?
C7 C6 H6A 109.2 . . ?
C5 C6 H6B 109.2 . . ?
C7 C6 H6B 109.2 . . ?
H6A C6 H6B 107.9 . . ?
C2 C7 C6 111.19(10) . . ?
C2 C7 C8 105.76(10) . . ?
C6 C7 C8 114.54(11) . . ?
C2 C7 H7 108.4 . . ?
C6 C7 H7 108.4 . . ?
C8 C7 H7 108.4 . . ?
C15 C8 C9 118.81(11) . . ?
C15 C8 C7 102.53(10) . . ?
C9 C8 C7 111.50(10) . . ?
C15 C8 H8 107.8 . . ?
C9 C8 H8 107.8 . . ?
C7 C8 H8 107.8 . . ?
C14 C9 C10 118.67(12) . . ?
C14 C9 C8 122.73(12) . . ?
C10 C9 C8 118.52(12) . . ?
C11 C10 C9 120.55(14) . . ?
C11 C10 H10 119.7 . . ?
C9 C10 H10 119.7 . . ?
C12 C11 C10 120.29(13) . . ?
C12 C11 H11 119.9 . . ?
C10 C11 H11 119.9 . . ?
C11 C12 C13 119.77(13) . . ?
C11 C12 H12 120.1 . . ?
C13 C12 H12 120.1 . . ?
C12 C13 C14 120.09(14) . . ?
C12 C13 H13 120.0 . . ?
C14 C13 H13 120.0 . . ?
C9 C14 C13 120.61(13) . . ?
C9 C14 H14 119.7 . . ?
C13 C14 H14 119.7 . . ?
C16 C15 C1 108.64(11) . . ?
C16 C15 C8 141.43(12) . . ?
C1 C15 C8 109.84(10) . . ?
C15 C16 C23 106.44(11) . . ?
C15 C16 C17 129.68(12) . . ?
C23 C16 C17 123.86(11) . . ?
C18 C17 C22 117.92(12) . . ?
C18 C17 C16 121.67(12) . . ?
C22 C17 C16 120.40(12) . . ?
C19 C18 C17 120.87(13) . . ?
C19 C18 H18 119.6 . . ?
C17 C18 H18 119.6 . . ?
C20 C19 C18 120.55(13) . . ?
C20 C19 H19 119.7 . . ?
C18 C19 H19 119.7 . . ?
C21 C20 C19 119.28(12) . . ?
C21 C20 H20 120.4 . . ?
C19 C20 H20 120.4 . . ?
C20 C21 C22 120.45(13) . . ?
C20 C21 H21 119.8 . . ?
C22 C21 H21 119.8 . . ?
C21 C22 C17 120.92(13) . . ?
C21 C22 H22 119.5 . . ?
C17 C22 H22 119.5 . . ?
C24 C23 C16 111.62(11) . . ?
C24 C23 H23 124.2 . . ?
C16 C23 H23 124.2 . . ?
C23 C24 C1 105.51(11) . . ?
C23 C24 C25 125.72(12) . . ?
C1 C24 C25 128.72(11) . . ?
C26 C25 C30 118.00(12) . . ?
C26 C25 C24 120.00(12) . . ?
C30 C25 C24 121.96(12) . . ?
C27 C26 C25 120.81(13) . . ?
C27 C26 H26 119.6 . . ?
C25 C26 H26 119.6 . . ?
C28 C27 C26 120.54(14) . . ?
C28 C27 H27 119.7 . . ?
C26 C27 H27 119.7 . . ?
C27 C28 C29 119.43(13) . . ?
C27 C28 H28 120.3 . . ?
C29 C28 H28 120.3 . . ?
C28 C29 C30 120.40(13) . . ?
C28 C29 H29 119.8 . . ?
C30 C29 H29 119.8 . . ?
C29 C30 C25 120.80(13) . . ?
C29 C30 H30 119.6 . . ?
C25 C30 H30 119.6 . . ?

loop_
_geom_bond_atom_site_label_1
_geom_bond_atom_site_label_2
_geom_bond_distance
_geom_bond_site_symmetry_2
_geom_bond_publ_flag
C1 C2 1.3543(18) . ?
C1 C15 1.4614(17) . ?
C1 C24 1.4623(18) . ?
C2 C3 1.4952(17) . ?
C2 C7 1.5083(18) . ?
C3 C4 1.5322(19) . ?
C3 H3A 0.9900 . ?
C3 H3B 0.9900 . ?
C4 C5 1.526(2) . ?
C4 H4A 0.9900 . ?
C4 H4B 0.9900 . ?
C5 C6 1.5269(18) . ?
C5 H5A 0.9900 . ?
C5 H5B 0.9900 . ?
C6 C7 1.5314(18) . ?
C6 H6A 0.9900 . ?
C6 H6B 0.9900 . ?
C7 C8 1.5691(17) . ?
C7 H7 1.0000 . ?
C8 C15 1.5072(17) . ?
C8 C9 1.5156(17) . ?
C8 H8 1.0000 . ?
C9 C14 1.3868(19) . ?
C9 C10 1.3958(19) . ?
C10 C11 1.387(2) . ?
C10 H10 0.9500 . ?
C11 C12 1.381(2) . ?
C11 H11 0.9500 . ?
C12 C13 1.382(2) . ?
C12 H12 0.9500 . ?
C13 C14 1.3945(18) . ?
C13 H13 0.9500 . ?
C14 H14 0.9500 . ?
C15 C16 1.3671(18) . ?
C16 C23 1.4717(17) . ?
C16 C17 1.4718(17) . ?
C17 C18 1.3982(19) . ?
C17 C22 1.3999(18) . ?
C18 C19 1.3873(18) . ?
C18 H18 0.9500 . ?
C19 C20 1.386(2) . ?
C19 H19 0.9500 . ?
C20 C21 1.384(2) . ?
C20 H20 0.9500 . ?
C21 C22 1.3881(19) . ?
C21 H21 0.9500 . ?
C22 H22 0.9500 . ?
C23 C24 1.3642(18) . ?
C23 H23 0.9500 . ?
C24 C25 1.4714(17) . ?
C25 C26 1.3995(19) . ?
C25 C30 1.4005(18) . ?
C26 C27 1.3861(19) . ?
C26 H26 0.9500 . ?
C27 C28 1.384(2) . ?
C27 H27 0.9500 . ?
C28 C29 1.385(2) . ?
C28 H28 0.9500 . ?
C29 C30 1.3880(19) . ?
C29 H29 0.9500 . ?
C30 H30 0.9500 . ?

loop_
_geom_torsion_atom_site_label_1
_geom_torsion_atom_site_label_2
_geom_torsion_atom_site_label_3
_geom_torsion_atom_site_label_4
_geom_torsion
_geom_torsion_site_symmetry_1
_geom_torsion_site_symmetry_2
_geom_torsion_site_symmetry_3
_geom_torsion_site_symmetry_4
_geom_torsion_publ_flag
C15 C1 C2 C3 179.95(13) . . . . ?
C24 C1 C2 C3 -4.6(3) . . . . ?
C15 C1 C2 C7 2.34(15) . . . . ?
C24 C1 C2 C7 177.77(16) . . . . ?
C1 C2 C3 C4 -123.67(16) . . . . ?
C7 C2 C3 C4 53.84(15) . . . . ?
C2 C3 C4 C5 -56.55(14) . . . . ?
C3 C4 C5 C6 58.78(15) . . . . ?
C4 C5 C6 C7 -54.59(15) . . . . ?
C1 C2 C7 C6 127.94(12) . . . . ?
C3 C2 C7 C6 -50.10(15) . . . . ?
C1 C2 C7 C8 3.04(14) . . . . ?
C3 C2 C7 C8 -175.00(11) . . . . ?
C5 C6 C7 C2 48.59(15) . . . . ?
C5 C6 C7 C8 168.39(11) . . . . ?
C2 C7 C8 C15 -6.79(12) . . . . ?
C6 C7 C8 C15 -129.58(11) . . . . ?
C2 C7 C8 C9 -134.96(11) . . . . ?
C6 C7 C8 C9 102.24(13) . . . . ?
C15 C8 C9 C14 -20.89(18) . . . . ?
C7 C8 C9 C14 97.97(14) . . . . ?
C15 C8 C9 C10 162.41(12) . . . . ?
C7 C8 C9 C10 -78.72(15) . . . . ?
C14 C9 C10 C11 -1.1(2) . . . . ?
C8 C9 C10 C11 175.71(12) . . . . ?
C9 C10 C11 C12 0.6(2) . . . . ?
C10 C11 C12 C13 0.1(2) . . . . ?
C11 C12 C13 C14 -0.4(2) . . . . ?
C10 C9 C14 C13 0.83(19) . . . . ?
C8 C9 C14 C13 -175.86(12) . . . . ?
C12 C13 C14 C9 -0.1(2) . . . . ?
C2 C1 C15 C16 175.54(11) . . . . ?
C24 C1 C15 C16 -1.50(14) . . . . ?
C2 C1 C15 C8 -7.11(15) . . . . ?
C24 C1 C15 C8 175.85(10) . . . . ?
C9 C8 C15 C16 -52.2(2) . . . . ?
C7 C8 C15 C16 -175.65(16) . . . . ?
C9 C8 C15 C1 131.79(12) . . . . ?
C7 C8 C15 C1 8.38(13) . . . . ?
C1 C15 C16 C23 0.51(14) . . . . ?
C8 C15 C16 C23 -175.49(16) . . . . ?
C1 C15 C16 C17 178.76(12) . . . . ?
C8 C15 C16 C17 2.8(3) . . . . ?
C15 C16 C17 C18 -18.2(2) . . . . ?
C23 C16 C17 C18 159.75(12) . . . . ?
C15 C16 C17 C22 162.57(13) . . . . ?
C23 C16 C17 C22 -19.45(18) . . . . ?
C22 C17 C18 C19 -0.34(19) . . . . ?
C16 C17 C18 C19 -179.56(12) . . . . ?
C17 C18 C19 C20 0.4(2) . . . . ?
C18 C19 C20 C21 -0.1(2) . . . . ?
C19 C20 C21 C22 -0.2(2) . . . . ?
C20 C21 C22 C17 0.3(2) . . . . ?
C18 C17 C22 C21 -0.02(19) . . . . ?
C16 C17 C22 C21 179.20(12) . . . . ?
C15 C16 C23 C24 0.75(15) . . . . ?
C17 C16 C23 C24 -177.64(12) . . . . ?
C16 C23 C24 C1 -1.64(14) . . . . ?
C16 C23 C24 C25 176.19(12) . . . . ?
C2 C1 C24 C23 -173.61(17) . . . . ?
C15 C1 C24 C23 1.90(14) . . . . ?
C2 C1 C24 C25 8.6(3) . . . . ?
C15 C1 C24 C25 -175.84(12) . . . . ?
C23 C24 C25 C26 37.60(19) . . . . ?
C1 C24 C25 C26 -145.08(13) . . . . ?
C23 C24 C25 C30 -140.19(14) . . . . ?
C1 C24 C25 C30 37.13(19) . . . . ?
C30 C25 C26 C27 0.23(18) . . . . ?
C24 C25 C26 C27 -177.65(12) . . . . ?
C25 C26 C27 C28 -1.3(2) . . . . ?
C26 C27 C28 C29 1.1(2) . . . . ?
C27 C28 C29 C30 0.2(2) . . . . ?
C28 C29 C30 C25 -1.2(2) . . . . ?
C26 C25 C30 C29 1.01(19) . . . . ?
C24 C25 C30 C29 178.84(12) . . . . ?
